data_4335922
loop_
_publ_author_name
'Ryoji Mitsuhashi'
'Takayoshi Suzuki'
'Yukinari Sunatsuki'

_publ_section_title
;
 Four-Electron Oxidative Dehydrogenation Induced by Proton-Coupled
 Electron Transfer in Ruthenium(III) Complex with
 2-(1,4,5,6-Tetrahydropyrimidin-2-yl)phenolate
;
_journal_name_full 'Inorganic Chemistry'
_journal_page_first 10183
_journal_page_last 10190
_journal_paper_doi 10.1021/ic401667v
_journal_volume 52
_journal_year 2013
_chemical_formula_moiety 'C10 H12 N2 O'
_chemical_formula_sum 'C10 H12 N2 O'
_chemical_formula_weight 176.22
_chemical_name_systematic
; 
 ? 
;
_space_group_IT_number 14
_symmetry_cell_setting monoclinic
_symmetry_space_group_name_Hall '-P 2ybc'
_symmetry_space_group_name_H-M 'P 1 21/c 1'
_atom_sites_solution_hydrogens geom
_atom_sites_solution_primary direct
_atom_sites_solution_secondary difmap
_audit_creation_method SHELXL-97
_cell_angle_alpha 90.00
_cell_angle_beta 101.326(3)
_cell_angle_gamma 90.00
_cell_formula_units_Z 4
_cell_length_a 9.7896(11)
_cell_length_b 7.1703(9)
_cell_length_c 12.6538(13)
_cell_measurement_reflns_used 5635
_cell_measurement_temperature 188(2)
_cell_measurement_theta_max 27.50
_cell_measurement_theta_min 3.28
_cell_volume 870.93(17)
_computing_cell_refinement 'RAPID AUTO'
_computing_data_collection 'RAPID AUTO'
_computing_data_reduction 'RAPID AUTO'
_computing_molecular_graphics 'ortep-3 for win'
_computing_publication_material 'CrystalStructure 4.0 (Rigaku, 2010)'
_computing_structure_refinement 'SHELXL97 (Sheldrick, 2008)'
_computing_structure_solution 'Il Milione (Burla, et al., 2007)'
_diffrn_ambient_temperature 188(2)
_diffrn_detector_area_resol_mean 10.000
_diffrn_measured_fraction_theta_full 0.998
_diffrn_measured_fraction_theta_max 0.998
_diffrn_measurement_device_type 'Rigaku R-AXIS RAPID'
_diffrn_measurement_method \w
_diffrn_radiation_monochromator graphite
_diffrn_radiation_source 'fine-focus sealed tube'
_diffrn_radiation_type MoK\a
_diffrn_radiation_wavelength 0.71075
_diffrn_reflns_av_R_equivalents 0.0301
_diffrn_reflns_av_sigmaI/netI 0.0291
_diffrn_reflns_limit_h_max 12
_diffrn_reflns_limit_h_min -12
_diffrn_reflns_limit_k_max 9
_diffrn_reflns_limit_k_min -9
_diffrn_reflns_limit_l_max 13
_diffrn_reflns_limit_l_min -16
_diffrn_reflns_number 8334
_diffrn_reflns_theta_full 27.48
_diffrn_reflns_theta_max 27.48
_diffrn_reflns_theta_min 3.28
_diffrn_standards_number 8334
_exptl_absorpt_coefficient_mu 0.089
_exptl_absorpt_correction_T_max 0.9911
_exptl_absorpt_correction_T_min 0.9652
_exptl_absorpt_correction_type multi-scan
_exptl_absorpt_process_details 'ABSCOR (Rigaku, 1995)'
_exptl_crystal_colour colorless
_exptl_crystal_density_diffrn 1.344
_exptl_crystal_description block
_exptl_crystal_F_000 376
_exptl_crystal_size_max 0.40
_exptl_crystal_size_mid 0.20
_exptl_crystal_size_min 0.10
_refine_diff_density_max 0.325
_refine_diff_density_min -0.234
_refine_diff_density_rms 0.059
_refine_ls_extinction_method none
_refine_ls_goodness_of_fit_ref 1.113
_refine_ls_hydrogen_treatment refall
_refine_ls_matrix_type full
_refine_ls_number_parameters 166
_refine_ls_number_reflns 1999
_refine_ls_number_restraints 0
_refine_ls_restrained_S_all 1.113
_refine_ls_R_factor_all 0.0457
_refine_ls_R_factor_gt 0.0410
_refine_ls_shift/su_max 0.000
_refine_ls_shift/su_mean 0.000
_refine_ls_structure_factor_coef Fsqd
_refine_ls_weighting_details 'calc w=1/[\s^2^(Fo^2^)+(0.0851P)^2^+0.0412P] where P=(Fo^2^+2Fc^2^)/3'
_refine_ls_weighting_scheme calc
_refine_ls_wR_factor_gt 0.1189
_refine_ls_wR_factor_ref 0.1223
_reflns_number_gt 1747
_reflns_number_total 1999
_reflns_threshold_expression >2sigma(I)
_cod_data_source_file ic401667v_si_002_09.cif
_cod_data_source_block H2thp
_cod_database_code 4335922

loop_
_symmetry_equiv_pos_as_xyz
'x, y, z'
'-x, y+1/2, -z+1/2'
'-x, -y, -z'
'x, -y-1/2, z-1/2'

loop_
_atom_site_label
_atom_site_type_symbol
_atom_site_fract_x
_atom_site_fract_y
_atom_site_fract_z
_atom_site_U_iso_or_equiv
_atom_site_adp_type
_atom_site_occupancy
_atom_site_symmetry_multiplicity
_atom_site_calc_flag
O1 O 0.38429(7) 0.15310(10) 0.11946(5) 0.0308(2) Uani 1 1 d
N1 N 0.52198(9) 0.24193(11) 0.45426(6) 0.0268(2) Uani 1 1 d
N2 N 0.57660(8) 0.18386(12) 0.28799(6) 0.0261(2) Uani 1 1 d
C1 C 0.29561(10) 0.18297(13) 0.18151(7) 0.0250(2) Uani 1 1 d
C2 C 0.14984(11) 0.18367(16) 0.13822(8) 0.0312(3) Uani 1 1 d
C3 C 0.05255(10) 0.21832(17) 0.20035(9) 0.0350(3) Uani 1 1 d
C4 C 0.09367(11) 0.25476(16) 0.31069(9) 0.0346(3) Uani 1 1 d
C5 C 0.23331(10) 0.25243(14) 0.35641(8) 0.0281(2) Uani 1 1 d
C6 C 0.33567(9) 0.21654(12) 0.29534(7) 0.0234(2) Uani 1 1 d
C7 C 0.48343(10) 0.21503(12) 0.34845(7) 0.0231(2) Uani 1 1 d
C8 C 0.66791(10) 0.24373(15) 0.50909(8) 0.0305(3) Uani 1 1 d
C9 C 0.75353(10) 0.12331(15) 0.44818(8) 0.0304(3) Uani 1 1 d
C10 C 0.72646(10) 0.17987(14) 0.32997(8) 0.0277(2) Uani 1 1 d
H1N H 0.4588(14) 0.2711(17) 0.4938(11) 0.036(3) Uiso 1 1 d
H2N H 0.5355(15) 0.163(2) 0.2162(13) 0.053(4) Uiso 1 1 d
H2 H 0.1211(14) 0.154(2) 0.0622(12) 0.048(4) Uiso 1 1 d
H3 H -0.0475(18) 0.218(2) 0.1655(13) 0.054(4) Uiso 1 1 d
H4 H 0.0221(15) 0.2802(19) 0.3548(12) 0.043(3) Uiso 1 1 d
H5 H 0.2614(14) 0.2773(19) 0.4321(11) 0.039(3) Uiso 1 1 d
H8A H 0.6703(13) 0.1949(18) 0.5800(11) 0.036(3) Uiso 1 1 d
H8B H 0.7003(12) 0.3732(19) 0.5132(9) 0.034(3) Uiso 1 1 d
H9A H 0.8543(13) 0.1347(18) 0.4793(10) 0.036(3) Uiso 1 1 d
H9B H 0.7259(11) -0.0096(18) 0.4540(9) 0.031(3) Uiso 1 1 d
H10A H 0.7650(12) 0.3058(18) 0.3215(9) 0.030(3) Uiso 1 1 d
H10B H 0.7669(11) 0.0903(17) 0.2869(9) 0.029(3) Uiso 1 1 d

loop_
_atom_site_aniso_label
_atom_site_aniso_U_11
_atom_site_aniso_U_22
_atom_site_aniso_U_33
_atom_site_aniso_U_23
_atom_site_aniso_U_13
_atom_site_aniso_U_12
O1 0.0303(4) 0.0424(4) 0.0202(3) -0.0006(3) 0.0066(3) 0.0004(3)
N1 0.0252(4) 0.0349(5) 0.0208(4) -0.0021(3) 0.0055(3) 0.0018(3)
N2 0.0233(4) 0.0338(5) 0.0214(4) -0.0010(3) 0.0049(3) 0.0008(3)
C1 0.0277(5) 0.0253(5) 0.0225(5) 0.0027(3) 0.0063(4) -0.0017(3)
C2 0.0302(5) 0.0392(6) 0.0228(5) 0.0032(4) 0.0018(4) -0.0045(4)
C3 0.0245(5) 0.0473(6) 0.0323(5) 0.0068(4) 0.0035(4) -0.0027(4)
C4 0.0262(5) 0.0486(6) 0.0310(5) 0.0042(4) 0.0101(4) 0.0014(4)
C5 0.0273(5) 0.0352(5) 0.0227(5) 0.0018(4) 0.0067(4) 0.0005(4)
C6 0.0248(5) 0.0237(4) 0.0220(4) 0.0025(3) 0.0053(4) -0.0001(3)
C7 0.0259(5) 0.0218(4) 0.0220(5) 0.0019(3) 0.0057(4) -0.0002(3)
C8 0.0287(5) 0.0368(6) 0.0243(5) -0.0044(4) 0.0015(4) 0.0018(4)
C9 0.0266(5) 0.0353(5) 0.0277(5) -0.0011(4) 0.0014(4) 0.0045(4)
C10 0.0238(5) 0.0311(5) 0.0291(5) -0.0014(4) 0.0074(4) 0.0010(3)

loop_
_atom_type_symbol
_atom_type_description
_atom_type_scat_dispersion_real
_atom_type_scat_dispersion_imag
_atom_type_scat_source
C C 0.0033 0.0016 'International Tables Vol C Tables 4.2.6.8 and 6.1.1.4'
H H 0.0000 0.0000 'International Tables Vol C Tables 4.2.6.8 and 6.1.1.4'
N N 0.0061 0.0033 'International Tables Vol C Tables 4.2.6.8 and 6.1.1.4'
O O 0.0106 0.0060 'International Tables Vol C Tables 4.2.6.8 and 6.1.1.4'

loop_
_geom_angle_atom_site_label_1
_geom_angle_atom_site_label_2
_geom_angle_atom_site_label_3
_geom_angle
C7 N1 C8 122.45(8)
C7 N1 H1N 120.4(8)
C8 N1 H1N 116.9(8)
C7 N2 C10 123.52(8)
C7 N2 H2N 112.2(9)
C10 N2 H2N 124.3(9)
O1 C1 C2 120.44(8)
O1 C1 C6 123.42(8)
C2 C1 C6 116.13(9)
C3 C2 C1 122.43(9)
C3 C2 H2 120.6(8)
C1 C2 H2 117.0(8)
C2 C3 C4 120.64(10)
C2 C3 H3 118.8(9)
C4 C3 H3 120.6(9)
C5 C4 C3 118.98(10)
C5 C4 H4 121.1(8)
C3 C4 H4 119.9(8)
C4 C5 C6 121.90(9)
C4 C5 H5 118.9(8)
C6 C5 H5 119.2(8)
C5 C6 C1 119.90(9)
C5 C6 C7 119.61(9)
C1 C6 C7 120.48(8)
N2 C7 N1 121.05(9)
N2 C7 C6 117.79(8)
N1 C7 C6 121.16(9)
N1 C8 C9 109.91(8)
N1 C8 H8A 106.5(8)
C9 C8 H8A 110.7(8)
N1 C8 H8B 108.1(7)
C9 C8 H8B 111.2(7)
H8A C8 H8B 110.4(10)
C8 C9 C10 109.95(8)
C8 C9 H9A 111.0(7)
C10 C9 H9A 109.6(7)
C8 C9 H9B 108.8(7)
C10 C9 H9B 109.3(7)
H9A C9 H9B 108.2(10)
N2 C10 C9 109.37(8)
N2 C10 H10A 108.6(7)
C9 C10 H10A 110.6(6)
N2 C10 H10B 107.4(7)
C9 C10 H10B 111.3(7)
H10A C10 H10B 109.5(10)

loop_
_geom_bond_atom_site_label_1
_geom_bond_atom_site_label_2
_geom_bond_distance
O1 C1 1.2976(12)
N1 C7 1.3318(12)
N1 C8 1.4605(12)
N1 H1N 0.893(14)
N2 C7 1.3195(12)
N2 C10 1.4592(12)
N2 H2N 0.931(15)
C1 C2 1.4246(14)
C1 C6 1.4369(13)
C2 C3 1.3715(15)
C2 H2 0.970(15)
C3 C4 1.3996(16)
C3 H3 0.992(17)
C4 C5 1.3759(14)
C4 H4 0.995(15)
C5 C6 1.4041(14)
C5 H5 0.960(14)
C6 C7 1.4705(13)
C8 C9 1.5152(14)
C8 H8A 0.960(14)
C8 H8B 0.979(13)
C9 C10 1.5219(14)
C9 H9A 0.991(13)
C9 H9B 0.997(13)
C10 H10A 0.993(13)
C10 H10B 0.975(12)

loop_
_geom_hbond_atom_site_label_D
_geom_hbond_atom_site_label_H
_geom_hbond_atom_site_label_A
_geom_hbond_distance_DH
_geom_hbond_distance_HA
_geom_hbond_distance_DA
_geom_hbond_angle_DHA
_geom_hbond_site_symmetry_A
N1 H1n O1 0.893(15) 1.953(15) 2.8036(12) 158.7(12) 4_566
N2 H2n O1 0.931(15) 1.727(15) 2.5620(10) 147.6(15) 1_555

loop_
_geom_torsion_atom_site_label_1
_geom_torsion_atom_site_label_2
_geom_torsion_atom_site_label_3
_geom_torsion_atom_site_label_4
_geom_torsion
O1 C1 C2 C3 -178.65(10)
C6 C1 C2 C3 1.40(14)
C1 C2 C3 C4 -0.07(17)
C2 C3 C4 C5 -1.01(17)
C3 C4 C5 C6 0.70(16)
C4 C5 C6 C1 0.69(14)
C4 C5 C6 C7 -179.76(9)
O1 C1 C6 C5 178.37(9)
C2 C1 C6 C5 -1.69(13)
O1 C1 C6 C7 -1.17(14)
C2 C1 C6 C7 178.77(8)
C10 N2 C7 N1 -1.26(14)
C10 N2 C7 C6 179.55(8)
C8 N1 C7 N2 1.68(14)
C8 N1 C7 C6 -179.15(8)
C5 C6 C7 N2 -178.89(8)
C1 C6 C7 N2 0.66(13)
C5 C6 C7 N1 1.92(13)
C1 C6 C7 N1 -178.54(8)
C7 N1 C8 C9 -27.98(12)
N1 C8 C9 C10 51.85(11)
C7 N2 C10 C9 26.96(12)
C8 C9 C10 N2 -51.16(11)
